data_2207340
loop_
_publ_author_name
'Okabe, Nobuo'
'Muranishi, Yasunori'

_publ_section_title
;(2,2'-Biquinoline-\k^2^<i>N</i>,<i>N</i>')dichloroplatinum(II)--2,2'-biquinoline
 (2/1)
;
_journal_coeditor_code SJ6132
_journal_issue 11
_journal_name_full 'Acta Crystallographica Section E'
_journal_page_first m2332
_journal_page_last m2334
_journal_paper_doi 10.1107/S1600536805032745
_journal_volume 61
_journal_year 2005
_chemical_formula_iupac '2[Pt Cl2 (C18 H12 N2)] , C18 H12 N2'
_chemical_formula_moiety '2(C18 H12 Cl2 N2 Pt), C18 H12 N2'
_chemical_formula_sum 'C54 H36 Cl4 N6 Pt2'
_chemical_formula_weight 1300.84
_space_group_IT_number 14
_symmetry_cell_setting monoclinic
_symmetry_space_group_name_Hall '-P 2yn'
_symmetry_space_group_name_H-M 'P 1 21/n 1'
_cell_angle_alpha 90
_cell_angle_beta 95.35(2)
_cell_angle_gamma 90
_cell_formula_units_Z 2
_cell_length_a 8.123(2)
_cell_length_b 16.650(2)
_cell_length_c 16.658(2)
_cell_measurement_reflns_used 25
_cell_measurement_temperature 296.2
_cell_measurement_theta_max 14.9
_cell_measurement_theta_min 13.5
_cell_volume 2243.1(7)
_computing_cell_refinement 'MSC/AFC Diffractometer Control Software'
_computing_data_collection
;
MSC/AFC Diffractometer Control Software (Molecular Structure Corporation,
1992)
;
_computing_data_reduction 'TEXSAN (Molecular Structure Corporation, 2000)'
_computing_molecular_graphics 'ORTEPII (Johnson, 1976)'
_computing_publication_material TEXSAN
_computing_structure_refinement 'SHELXL97 (Sheldrick, 1997)'
_computing_structure_solution 'SIR97 (Altomare et al., 1999)'
_diffrn_measured_fraction_theta_full 1.000
_diffrn_measured_fraction_theta_max 1.000
_diffrn_measurement_device_type 'Rigaku AFC-5R'
_diffrn_measurement_method \w-2\q
_diffrn_radiation_type 'Mo K\a'
_diffrn_radiation_wavelength 0.7107
_diffrn_reflns_av_R_equivalents 0.047
_diffrn_reflns_limit_h_max 10
_diffrn_reflns_limit_h_min 0
_diffrn_reflns_limit_k_max 21
_diffrn_reflns_limit_k_min 0
_diffrn_reflns_limit_l_max 21
_diffrn_reflns_limit_l_min -21
_diffrn_reflns_number 5706
_diffrn_reflns_theta_full 27.50
_diffrn_reflns_theta_max 27.50
_diffrn_standards_decay_% 0.47
_diffrn_standards_interval_count 150
_diffrn_standards_number 3
_exptl_absorpt_coefficient_mu 6.515
_exptl_absorpt_correction_T_max 0.521
_exptl_absorpt_correction_T_min 0.410
_exptl_absorpt_correction_type psi-scan
_exptl_absorpt_process_details '(North et al., 1968)'
_exptl_crystal_colour red
_exptl_crystal_density_diffrn 1.926
_exptl_crystal_density_method 'not measured'
_exptl_crystal_description plate
_exptl_crystal_F_000 1252.0
_exptl_crystal_size_max 0.400
_exptl_crystal_size_mid 0.100
_exptl_crystal_size_min 0.100
_refine_diff_density_max 1.01
_refine_diff_density_min -0.82
_refine_ls_extinction_method none
_refine_ls_goodness_of_fit_ref 0.957
_refine_ls_hydrogen_treatment constr
_refine_ls_number_parameters 298
_refine_ls_number_reflns 5158
_refine_ls_R_factor_gt 0.0384
_refine_ls_shift/su_max 0.000
_refine_ls_structure_factor_coef Fsqd
_refine_ls_weighting_details 'w = 1/[\s^2^(Fo^2^) + (0.1P)^2^] where P = (Fo^2^+2Fc^2^)/3'
_refine_ls_weighting_scheme calc
_refine_ls_wR_factor_ref 0.0970
_reflns_number_gt 2327
_reflns_number_total 5158
_reflns_threshold_expression I>2\s(I)
_cod_data_source_file sj6132.cif
_cod_data_source_block I
_cod_original_sg_symbol_H-M 'P 21/n'
_cod_database_code 2207340
_cod_database_fobs_code 2207340

loop_
_symmetry_equiv_pos_as_xyz
x,y,z
1/2-x,1/2+y,1/2-z
-x,-y,-z
1/2+x,1/2-y,1/2+z

loop_
_atom_site_label
_atom_site_fract_x
_atom_site_fract_y
_atom_site_fract_z
_atom_site_U_iso_or_equiv
_atom_site_adp_type
_atom_site_calc_flag
_atom_site_occupancy
_atom_site_type_symbol
Pt1 0.53432(4) 0.25371(2) 0.84354(2) 0.04080(10) Uani d 1.00 Pt
Cl1 0.3202(3) 0.2905(2) 0.7512(2) 0.0592(7) Uani d 1.00 Cl
Cl2 0.4184(3) 0.1280(2) 0.8387(2) 0.0687(8) Uani d 1.00 Cl
N1 0.6663(9) 0.3566(4) 0.8357(4) 0.040(2) Uani d 1.00 N
N2 0.7469(9) 0.2237(4) 0.9108(4) 0.046(2) Uani d 1.00 N
N3 0.8070(10) 0.5522(5) 0.9879(4) 0.049(2) Uani d 1.00 N
C2 0.8280(10) 0.3398(5) 0.8407(5) 0.041(2) Uani d 1.00 C
C3 0.9390(10) 0.3918(6) 0.8105(6) 0.054(3) Uani d 1.00 C
C4 0.8880(10) 0.4620(6) 0.7752(6) 0.054(3) Uani d 1.00 C
C5 0.7200(10) 0.4852(5) 0.7752(5) 0.042(2) Uani d 1.00 C
C6 0.660(2) 0.5612(6) 0.7459(6) 0.062(3) Uani d 1.00 C
C7 0.502(2) 0.5823(7) 0.7539(6) 0.065(3) Uani d 1.00 C
C8 0.4010(10) 0.5316(6) 0.7922(6) 0.056(3) Uani d 1.00 C
C9 0.4500(10) 0.4568(6) 0.8184(5) 0.051(3) Uani d 1.00 C
C10 0.6120(10) 0.4304(5) 0.8086(5) 0.045(2) Uani d 1.00 C
C12 0.8740(10) 0.2654(5) 0.8864(5) 0.045(2) Uani d 1.00 C
C13 1.0380(10) 0.2444(7) 0.9073(6) 0.061(3) Uani d 1.00 C
C14 1.0720(10) 0.1814(7) 0.9584(7) 0.063(3) Uani d 1.00 C
C15 0.941(2) 0.1426(7) 0.9930(7) 0.067(3) Uani d 1.00 C
C16 0.970(2) 0.0829(9) 1.0520(8) 0.092(5) Uani d 1.00 C
C17 0.847(2) 0.0475(8) 1.0841(7) 0.091(5) Uani d 1.00 C
C18 0.680(2) 0.0678(7) 1.0615(7) 0.083(4) Uani d 1.00 C
C19 0.646(2) 0.1261(6) 1.0022(6) 0.069(3) Uani d 1.00 C
C20 0.7780(10) 0.1637(5) 0.9674(6) 0.048(3) Uani d 1.00 C
C22 0.9650(10) 0.5369(6) 0.9792(5) 0.049(3) Uani d 1.00 C
C23 1.0610(10) 0.5869(7) 0.9360(6) 0.055(3) Uani d 1.00 C
C24 0.9980(10) 0.6528(7) 0.8977(6) 0.065(3) Uani d 1.00 C
C25 0.8300(10) 0.6708(6) 0.9032(6) 0.049(2) Uani d 1.00 C
C26 0.7490(10) 0.7393(6) 0.8641(6) 0.065(3) Uani d 1.00 C
C27 0.5870(10) 0.7531(7) 0.8730(6) 0.065(3) Uani d 1.00 C
C28 0.4990(10) 0.7025(7) 0.9193(6) 0.062(3) Uani d 1.00 C
C29 0.5740(10) 0.6372(7) 0.9578(6) 0.062(3) Uani d 1.00 C
C30 0.7390(10) 0.6200(6) 0.9500(5) 0.048(2) Uani d 1.00 C
H3 1.0507 0.3786 0.8143 0.0648 Uiso calc 1.00 H
H4 0.9620 0.4946 0.7511 0.0646 Uiso calc 1.00 H
H6 0.7290 0.5961 0.7213 0.0745 Uiso calc 1.00 H
H7 0.4618 0.6311 0.7335 0.0783 Uiso calc 1.00 H
H8 0.2953 0.5488 0.8006 0.0673 Uiso calc 1.00 H
H9 0.3776 0.4236 0.8427 0.0610 Uiso calc 1.00 H
H13 1.1229 0.2728 0.8867 0.0737 Uiso calc 1.00 H
H14 1.1801 0.1642 0.9704 0.0762 Uiso calc 1.00 H
H16 1.0784 0.0681 1.0688 0.1109 Uiso calc 1.00 H
H17 0.8702 0.0079 1.1229 0.1090 Uiso calc 1.00 H
H18 0.5949 0.0428 1.0857 0.0993 Uiso calc 1.00 H
H19 0.5373 0.1402 0.9858 0.0823 Uiso calc 1.00 H
H23 1.1721 0.5745 0.9334 0.0657 Uiso calc 1.00 H
H24 1.0637 0.6856 0.8685 0.0785 Uiso calc 1.00 H
H26 0.8078 0.7738 0.8332 0.0774 Uiso calc 1.00 H
H27 0.5346 0.7971 0.8477 0.0779 Uiso calc 1.00 H
H28 0.3884 0.7130 0.9244 0.0741 Uiso calc 1.00 H
H29 0.5132 0.6043 0.9893 0.0747 Uiso calc 1.00 H

loop_
_atom_site_aniso_label
_atom_site_aniso_U_11
_atom_site_aniso_U_22
_atom_site_aniso_U_33
_atom_site_aniso_U_12
_atom_site_aniso_U_13
_atom_site_aniso_U_23
Pt1 0.0376(2) 0.0392(2) 0.0458(2) -0.0017(3) 0.00580(10) -0.0021(3)
Cl1 0.0440(10) 0.064(2) 0.068(2) 0.0000(10) -0.0050(10) -0.0050(10)
Cl2 0.060(2) 0.051(2) 0.095(2) -0.0110(10) 0.011(2) -0.008(2)
N1 0.042(4) 0.040(4) 0.038(4) -0.005(4) 0.007(3) -0.004(3)
N2 0.042(5) 0.042(4) 0.053(5) 0.010(3) 0.000(4) -0.004(4)
N3 0.053(5) 0.053(5) 0.040(4) 0.004(4) -0.003(4) -0.001(4)
C2 0.028(4) 0.051(6) 0.043(5) -0.011(4) 0.002(4) 0.000(4)
C3 0.049(6) 0.054(6) 0.060(7) -0.006(5) 0.007(5) 0.001(5)
C4 0.046(6) 0.057(7) 0.059(7) -0.013(5) 0.008(5) 0.004(6)
C5 0.039(5) 0.035(5) 0.051(6) -0.006(4) 0.003(4) -0.003(4)
C6 0.082(9) 0.043(6) 0.057(7) -0.010(6) -0.012(7) 0.002(5)
C7 0.088(9) 0.050(7) 0.053(7) -0.006(7) -0.016(6) 0.008(5)
C8 0.069(8) 0.051(6) 0.046(6) 0.015(6) -0.006(5) -0.012(5)
C9 0.056(6) 0.052(6) 0.044(6) 0.001(5) 0.005(5) -0.002(5)
C10 0.051(6) 0.043(5) 0.039(5) 0.000(5) -0.005(4) -0.002(4)
C12 0.044(5) 0.040(6) 0.050(5) -0.006(4) -0.005(4) -0.010(4)
C13 0.044(5) 0.075(7) 0.064(6) 0.008(7) -0.004(4) -0.021(8)
C14 0.058(7) 0.064(7) 0.064(7) 0.027(6) -0.016(6) -0.015(6)
C15 0.100(10) 0.046(6) 0.050(7) 0.019(7) -0.009(7) -0.004(5)
C16 0.130(10) 0.080(10) 0.070(10) 0.014(10) -0.011(10) -0.017(8)
C17 0.15(2) 0.073(10) 0.050(8) 0.036(10) -0.014(9) 0.006(7)
C18 0.140(10) 0.051(7) 0.065(8) 0.004(8) 0.026(8) 0.011(6)
C19 0.104(10) 0.040(6) 0.061(7) 0.007(6) 0.009(7) -0.006(5)
C20 0.074(7) 0.034(5) 0.037(5) 0.002(5) -0.004(5) -0.003(4)
C22 0.051(6) 0.061(7) 0.036(5) -0.002(5) 0.006(5) 0.004(5)
C23 0.041(6) 0.066(7) 0.057(7) 0.010(5) 0.002(5) -0.007(6)
C24 0.068(8) 0.068(8) 0.060(7) -0.006(6) 0.006(6) 0.009(6)
C25 0.056(6) 0.047(6) 0.043(6) 0.005(5) -0.006(5) -0.013(5)
C26 0.087(8) 0.048(7) 0.057(6) -0.004(7) -0.004(5) 0.006(6)
C27 0.064(6) 0.069(7) 0.059(6) -0.006(9) -0.009(5) -0.015(8)
C28 0.060(7) 0.067(8) 0.058(7) 0.019(6) 0.009(6) -0.024(6)
C29 0.050(6) 0.073(8) 0.065(7) 0.011(6) 0.007(5) -0.008(6)
C30 0.049(6) 0.056(6) 0.038(5) 0.001(5) -0.001(5) -0.006(5)

loop_
_atom_type_symbol
_atom_type_description
_atom_type_scat_dispersion_real
_atom_type_scat_dispersion_imag
_atom_type_scat_source
C C 0.003 0.002
;International Tables for Crystallography
(1992, Vol. C, Tables 4.2.6.8 and 6.1.1.4)
;
H H 0.000 0.000
;International Tables for Crystallography
(1992, Vol. C, Table 6.1.1.4)
;
N N 0.006 0.003
;International Tables for Crystallography
(1992, Vol. C, Tables 4.2.6.8 and 6.1.1.4)
;
Pt Pt -1.703 8.390
;International Tables for Crystallography
(1992, Vol. C, Tables 4.2.6.8 and 6.1.1.4)
;
Cl Cl 0.148 0.159
;International Tables for Crystallography
(1992, Vol. C, Tables 4.2.6.8 and 6.1.1.4)
;

loop_
_geom_angle_atom_site_label_1
_geom_angle_atom_site_label_2
_geom_angle_atom_site_label_3
_geom_angle_site_symmetry_1
_geom_angle_site_symmetry_3
_geom_angle
_geom_angle_publ_flag
Cl1 Pt1 Cl2 . . 86.39(10) no
Cl1 Pt1 N1 . . 95.9(2) yes
Cl1 Pt1 N2 . . 170.9(2) yes
Cl2 Pt1 N1 . . 170.0(2) yes
Cl2 Pt1 N2 . . 96.9(2) yes
N1 Pt1 N2 . . 79.4(3) no
Pt1 N1 C2 . . 109.9(6) no
Pt1 N1 C10 . . 128.4(6) no
C2 N1 C10 . . 119.6(8) no
Pt1 N2 C12 . . 110.2(6) no
Pt1 N2 C20 . . 130.3(6) no
C12 N2 C20 . . 119.0(8) no
C22 N3 C30 . . 117.1(8) no
N1 C2 C3 . . 121.2(8) no
N1 C2 C12 . . 114.0(8) no
C3 C2 C12 . . 124.6(8) no
C2 C3 C4 . . 120.9(9) no
C2 C3 H3 . . 119.5 no
C4 C3 H3 . . 119.6 no
C3 C4 C5 . . 119.5(9) no
C3 C4 H4 . . 120.3 no
C5 C4 H4 . . 120.3 no
C4 C5 C6 . . 122.8(9) no
C4 C5 C10 . . 117.2(8) no
C6 C5 C10 . . 120.0(9) no
C5 C6 C7 . . 119.0(10) no
C5 C6 H6 . . 120.1 no
C7 C6 H6 . . 120.1 no
C6 C7 C8 . . 120.0(10) no
C6 C7 H7 . . 120.0 no
C8 C7 H7 . . 120.0 no
C7 C8 C9 . . 122.0(10) no
C7 C8 H8 . . 118.7 no
C9 C8 H8 . . 118.7 no
C8 C9 C10 . . 119.7(9) no
C8 C9 H9 . . 120.1 no
C10 C9 H9 . . 120.1 no
N1 C10 C5 . . 121.0(8) no
N1 C10 C9 . . 121.3(8) no
C5 C10 C9 . . 117.6(8) no
N2 C12 C2 . . 115.0(7) no
N2 C12 C13 . . 122.8(8) no
C2 C12 C13 . . 122.0(8) no
C12 C13 C14 . . 119.0(9) no
C12 C13 H13 . . 120.5 no
C14 C13 H13 . . 120.5 no
C13 C14 C15 . . 119.5(10) no
C13 C14 H14 . . 120.2 no
C15 C14 H14 . . 120.2 no
C14 C15 C16 . . 121.0(10) no
C14 C15 C20 . . 119.2(10) no
C16 C15 C20 . . 118.0(10) no
C15 C16 C17 . . 121.0(10) no
C15 C16 H16 . . 119.4 no
C17 C16 H16 . . 119.4 no
C16 C17 C18 . . 122.0(10) no
C16 C17 H17 . . 119.0 no
C18 C17 H17 . . 119.0 no
C17 C18 C19 . . 118.0(10) no
C17 C18 H18 . . 120.7 no
C19 C18 H18 . . 120.7 no
C18 C19 C20 . . 119.0(10) no
C18 C19 H19 . . 120.3 no
C20 C19 H19 . . 120.3 no
N2 C20 C15 . . 119.8(9) no
N2 C20 C19 . . 120.2(9) no
C15 C20 C19 . . 119.9(9) no
N3 C22 C22 . 3_767 115.0(10) no
N3 C22 C23 . . 122.4(9) no
C22 C22 C23 3_767 . 121.0(10) no
C22 C23 C24 . . 121.9(8) no
C22 C23 H23 . . 119.0 no
C24 C23 H23 . . 119.0 no
C23 C24 C25 . . 118.1(9) no
C23 C24 H24 . . 121.0 no
C25 C24 H24 . . 121.0 no
C24 C25 C26 . . 122.7(10) no
C24 C25 C30 . . 118.1(9) no
C26 C25 C30 . . 119.3(9) no
C25 C26 C27 . . 119.2(10) no
C25 C26 H26 . . 120.4 no
C27 C26 H26 . . 120.4 no
C26 C27 C28 . . 120.0(10) no
C26 C27 H27 . . 119.5 no
C28 C27 H27 . . 119.5 no
C27 C28 C29 . . 120.0(10) no
C27 C28 H28 . . 119.5 no
C29 C28 H28 . . 119.5 no
C28 C29 C30 . . 120.3(10) no
C28 C29 H29 . . 119.8 no
C30 C29 H29 . . 119.8 no
N3 C30 C25 . . 122.5(9) no
N3 C30 C29 . . 118.2(9) no
C25 C30 C29 . . 119.3(9) no

loop_
_geom_bond_atom_site_label_1
_geom_bond_atom_site_label_2
_geom_bond_site_symmetry_2
_geom_bond_distance
_geom_bond_publ_flag
Pt1 Cl1 . 2.296(3) no
Pt1 Cl2 . 2.294(3) no
Pt1 N1 . 2.032(7) no
Pt1 N2 . 2.031(7) no
N1 C2 . 1.340(10) no
N1 C10 . 1.370(10) no
N2 C12 . 1.340(10) no
N2 C20 . 1.380(10) no
N3 C22 . 1.330(10) no
N3 C30 . 1.380(10) no
C2 C3 . 1.380(10) no
C2 C12 . 1.480(10) no
C3 C4 . 1.360(10) no
C3 H3 . 0.930 no
C4 C5 . 1.410(10) no
C4 H4 . 0.930 no
C5 C6 . 1.430(10) no
C5 C10 . 1.420(10) no
C6 C7 . 1.34(2) no
C6 H6 . 0.930 no
C7 C8 . 1.38(2) no
C7 H7 . 0.930 no
C8 C9 . 1.370(10) no
C8 H8 . 0.930 no
C9 C10 . 1.410(10) no
C9 H9 . 0.930 no
C12 C13 . 1.390(10) no
C13 C14 . 1.36(2) no
C13 H13 . 0.930 no
C14 C15 . 1.41(2) no
C14 H14 . 0.930 no
C15 C16 . 1.40(2) no
C15 C20 . 1.40(2) no
C16 C17 . 1.32(2) no
C16 H16 . 0.930 no
C17 C18 . 1.41(2) no
C17 H17 . 0.930 no
C18 C19 . 1.39(2) no
C18 H18 . 0.930 no
C19 C20 . 1.41(2) no
C19 H19 . 0.930 no
C22 C22 3_767 1.49(2) no
C22 C23 . 1.390(10) no
C23 C24 . 1.35(2) no
C23 H23 . 0.930 no
C24 C25 . 1.41(2) no
C24 H24 . 0.930 no
C25 C26 . 1.440(10) no
C25 C30 . 1.400(10) no
C26 C27 . 1.36(2) no
C26 H26 . 0.930 no
C27 C28 . 1.38(2) no
C27 H27 . 0.930 no
C28 C29 . 1.37(2) no
C28 H28 . 0.930 no
C29 C30 . 1.390(10) no
C29 H29 . 0.930 no

loop_
_geom_contact_atom_site_label_1
_geom_contact_atom_site_label_2
_geom_contact_distance
_geom_contact_site_symmetry_2
C16 C16 3.32(3) 3_757
C16 C17 3.56(2) 3_757
C19 C28 3.40(2) 3_667
C19 C27 3.56(2) 3_667

loop_
_geom_torsion_atom_site_label_1
_geom_torsion_atom_site_label_2
_geom_torsion_atom_site_label_3
_geom_torsion_atom_site_label_4
_geom_torsion_site_symmetry_2
_geom_torsion_site_symmetry_3
_geom_torsion_site_symmetry_4
_geom_torsion
_geom_torsion_publ_flag
Pt1 N1 C2 C3 . . . 157.6(7) no
Pt1 N1 C2 C12 . . . -27.0(9) no
Pt1 N1 C10 C5 . . . -153.2(7) no
Pt1 N1 C10 C9 . . . 31.0(10) no
Pt1 N2 C12 C2 . . . 20.6(9) no
Pt1 N2 C12 C13 . . . -164.1(8) no
Pt1 N2 C20 C15 . . . 165.5(7) no
Pt1 N2 C20 C19 . . . -17.0(10) no
Cl1 Pt1 N1 C2 . . . -142.4(5) no
Cl1 Pt1 N1 C10 . . . 21.0(7) no
Cl2 Pt1 N1 C2 . . . -39.0(10) no
Cl2 Pt1 N1 C10 . . . 124.0(10) no
Cl2 Pt1 N2 C12 . . . 143.3(6) no
Cl2 Pt1 N2 C20 . . . -28.5(8) no
N1 Pt1 N2 C12 . . . -27.3(6) no
N1 Pt1 N2 C20 . . . 161.0(8) no
N1 C2 C3 C4 . . . .0(10) no
N1 C2 C12 N2 . . . 4.0(10) no
N1 C2 C12 C13 . . . -171.0(8) no
N1 C10 C5 C4 . . . -3.0(10) no
N1 C10 C5 C6 . . . 178.9(8) no
N1 C10 C9 C8 . . . 178.5(8) no
N2 Pt1 N1 C2 . . . 29.7(6) no
N2 Pt1 N1 C10 . . . -166.9(8) no
N2 C12 C2 C3 . . . 179.6(8) no
N2 C12 C13 C14 . . . -3.0(10) no
N2 C20 C15 C14 . . . -2.0(10) no
N2 C20 C15 C16 . . . 178.0(10) no
N2 C20 C19 C18 . . . -177.6(9) no
N3 C22 C22 N3 . 3_767 3_767 -180.0 no
N3 C22 C22 C23 . 3_767 3_767 1.0(10) no
N3 C22 C23 C24 . . . -2.0(10) no
N3 C30 C25 C24 . . . -2.0(10) no
N3 C30 C25 C26 . . . 178.7(8) no
N3 C30 C29 C28 . . . -178.1(9) no
C2 N1 C10 C5 . . . 8.0(10) no
C2 N1 C10 C9 . . . -166.2(8) no
C2 C3 C4 C5 . . . 5.0(10) no
C2 C12 N2 C20 . . . -166.5(8) no
C2 C12 C13 C14 . . . 171.1(9) no
C3 C2 N1 C10 . . . -7.0(10) no
C3 C2 C12 C13 . . . 4.0(10) no
C3 C4 C5 C6 . . . 174.2(9) no
C3 C4 C5 C10 . . . -3.0(10) no
C4 C3 C2 C12 . . . -174.5(9) no
C4 C5 C6 C7 . . . -174.3(9) no
C4 C5 C10 C9 . . . 172.0(8) no
C5 C6 C7 C8 . . . 1.0(10) no
C5 C10 C9 C8 . . . 3.0(10) no
C6 C5 C10 C9 . . . -5.0(10) no
C6 C7 C8 C9 . . . -4.0(10) no
C7 C6 C5 C10 . . . 3.0(10) no
C7 C8 C9 C10 . . . 1.0(10) no
C10 N1 C2 C12 . . . 168.0(7) no
C12 N2 C20 C15 . . . -5.0(10) no
C12 N2 C20 C19 . . . 171.4(9) no
C12 C13 C14 C15 . . . -4.0(10) no
C13 C12 N2 C20 . . . 8.0(10) no
C13 C14 C15 C16 . . . -173.0(10) no
C13 C14 C15 C20 . . . 6.0(10) no
C14 C15 C16 C17 . . . 179.0(10) no
C14 C15 C20 C19 . . . -179.1(10) no
C15 C16 C17 C18 . . . 0(2) no
C15 C20 C19 C18 . . . .0(10) no
C16 C15 C20 C19 . . . 1.0(10) no
C16 C17 C18 C19 . . . 1.0(10) no
C17 C16 C15 C20 . . . .0(10) no
C17 C18 C19 C20 . . . .0(10) no
C22 N3 C30 C25 . . . .0(10) no
C22 N3 C30 C29 . . . 179.7(9) no
C22 C22 N3 C30 3_767 3_767 3_767 179.9(9) no
C22 C22 C23 C24 3_767 3_767 3_767 -179.0(10) no
C22 C23 C24 C25 . . . .0(10) no
C23 C22 N3 C30 . . . 1.0(10) no
C23 C22 C22 C23 . 3_767 3_767 -180.0 no
C23 C24 C25 C26 . . . -179.5(10) no
C23 C24 C25 C30 . . . 1.0(10) no
C24 C25 C26 C27 . . . -179.2(10) no
C24 C25 C30 C29 . . . 178.7(9) no
C25 C26 C27 C28 . . . .0(10) no
C25 C30 C29 C28 . . . .0(10) no
C26 C25 C30 C29 . . . .0(10) no
C26 C27 C28 C29 . . . .0(10) no
C27 C26 C25 C30 . . . .0(10) no
C27 C28 C29 C30 . . . .0(10) no
C27 C28 C29 C30 . . . .0(10) no
